data_7214305
loop_
_publ_author_name
'Chakravarthy, Rajan Deepan'
'Ramkumar, Venkatachalam'
'Chand, Dillip Kumar'

_publ_section_title
;
 A molybdenum based metallomicellar catalyst for controlled and selective
 sulfoxidation reactions in aqueous medium
;
_journal_issue 4
_journal_name_full 'Green Chemistry'
_journal_page_first 2190
_journal_paper_doi 10.1039/c3gc42245c
_journal_volume 16
_journal_year 2014
_chemical_formula_moiety 'C40 H86 Mo N2 O10'
_chemical_formula_sum 'C40 H86 Mo N2 O10'
_chemical_formula_weight 851.05
_chemical_name_systematic
;
?
;
_space_group_IT_number 2
_symmetry_cell_setting triclinic
_symmetry_space_group_name_Hall '-P 1'
_symmetry_space_group_name_H-M 'P -1'
_atom_sites_solution_hydrogens geom
_atom_sites_solution_primary direct
_atom_sites_solution_secondary difmap
_audit_creation_method SHELXL-97
_cell_angle_alpha 88.397(2)
_cell_angle_beta 82.0730(10)
_cell_angle_gamma 69.8550(10)
_cell_formula_units_Z 2
_cell_length_a 9.7003(3)
_cell_length_b 10.0807(4)
_cell_length_c 26.1807(10)
_cell_measurement_reflns_used 8610
_cell_measurement_temperature 298(2)
_cell_measurement_theta_max 0.00
_cell_measurement_theta_min 0.00
_cell_volume 2379.99(15)
_computing_cell_refinement 'APEXII/SAINT, Bruker,2004'
_computing_data_collection 'APEXII, Bruker,2004'
_computing_data_reduction 'SAINT PLUS/XPREP, Bruker,2004'
_computing_molecular_graphics 'ORTEP-3 (Farrugia, 1997)'
_computing_publication_material 'SHELXL-97 (Sheldrick, 2008)'
_computing_structure_refinement 'SHELXL-97 (Sheldrick, 2008)'
_computing_structure_solution 'SHELXS-97 (Sheldrick, 2008)'
_diffrn_ambient_temperature 298(2)
_diffrn_measured_fraction_theta_full 0.979
_diffrn_measured_fraction_theta_max 0.898
_diffrn_measurement_device_type 'Bruker APEXII CCD area detector'
_diffrn_measurement_method 'phi and omega scans'
_diffrn_radiation_monochromator graphite
_diffrn_radiation_source 'fine-focus sealed tube'
_diffrn_radiation_type MoK\a
_diffrn_radiation_wavelength 0.71073
_diffrn_reflns_av_R_equivalents 0.0247
_diffrn_reflns_av_sigmaI/netI 0.0295
_diffrn_reflns_limit_h_max 10
_diffrn_reflns_limit_h_min -10
_diffrn_reflns_limit_k_max 13
_diffrn_reflns_limit_k_min -13
_diffrn_reflns_limit_l_max 30
_diffrn_reflns_limit_l_min -35
_diffrn_reflns_number 31760
_diffrn_reflns_theta_full 25.00
_diffrn_reflns_theta_max 28.71
_diffrn_reflns_theta_min 0.79
_exptl_absorpt_coefficient_mu 0.326
_exptl_absorpt_correction_T_max 0.9681
_exptl_absorpt_correction_T_min 0.8945
_exptl_absorpt_correction_type multi-scan
_exptl_absorpt_process_details 'SADABS (BRUKER,2004)'
_exptl_crystal_colour yellow
_exptl_crystal_density_diffrn 1.188
_exptl_crystal_density_method 'not measured'
_exptl_crystal_description Rectangular
_exptl_crystal_F_000 924
_exptl_crystal_size_max 0.35
_exptl_crystal_size_mid 0.20
_exptl_crystal_size_min 0.10
_refine_diff_density_max 0.784
_refine_diff_density_min -0.515
_refine_diff_density_rms 0.097
_refine_ls_extinction_method none
_refine_ls_goodness_of_fit_ref 1.046
_refine_ls_hydrogen_treatment mixed
_refine_ls_matrix_type full
_refine_ls_number_parameters 494
_refine_ls_number_reflns 11050
_refine_ls_number_restraints 3
_refine_ls_restrained_S_all 1.049
_refine_ls_R_factor_all 0.0551
_refine_ls_R_factor_gt 0.0396
_refine_ls_shift/su_max 0.033
_refine_ls_shift/su_mean 0.002
_refine_ls_structure_factor_coef Fsqd
_refine_ls_weighting_details 'calc w=1/[\s^2^(Fo^2^)+(0.1000P)^2^+0.2000P] where P=(Fo^2^+2Fc^2^)/3'
_refine_ls_weighting_scheme calc
_refine_ls_wR_factor_gt 0.1233
_refine_ls_wR_factor_ref 0.1433
_reflns_number_gt 8989
_reflns_number_total 11050
_reflns_threshold_expression >2sigma(I)
_cod_data_source_file c3gc42245c.txt
_cod_data_source_block test
_cod_depositor_comments
;
The following automatic conversions were performed:

'_symmetry_cell_setting' value 'Triclinic' changed to 'triclinic'
according to
/usr/data/users/saulius/crontab/automatic-downloads/current/RSC/lib/dictionaries/cif_core.dic
dictionary named 'cif_core.dic' version 2.4.2 from 2011-04-26.

Automatic conversion script
Id: cif_fix_values 2281 2013-09-26 08:29:07Z andrius 
;
_cod_original_sg_symbol_H-M P-1
_cod_database_code 7214305

loop_
_symmetry_equiv_pos_as_xyz
'x, y, z'
'-x, -y, -z'

loop_
_atom_site_label
_atom_site_type_symbol
_atom_site_fract_x
_atom_site_fract_y
_atom_site_fract_z
_atom_site_U_iso_or_equiv
_atom_site_adp_type
_atom_site_occupancy
_atom_site_symmetry_multiplicity
_atom_site_calc_flag
_atom_site_refinement_flags
C1 C -0.0645(3) 0.2898(3) 0.06222(10) 0.0505(6) Uani 1 1 d .
H1A H -0.1102 0.2192 0.0617 0.076 Uiso 1 1 calc R
H1B H 0.0412 0.2457 0.0557 0.076 Uiso 1 1 calc R
H1C H -0.0974 0.3576 0.0361 0.076 Uiso 1 1 calc R
C2 C -0.0269(3) 0.4650(3) 0.11475(11) 0.0499(6) Uani 1 1 d .
H2A H -0.0489 0.5290 0.0867 0.075 Uiso 1 1 calc R
H2B H 0.0779 0.4145 0.1113 0.075 Uiso 1 1 calc R
H2C H -0.0582 0.5175 0.1469 0.075 Uiso 1 1 calc R
C3 C -0.2695(3) 0.4403(3) 0.12107(12) 0.0542(6) Uani 1 1 d .
H3A H -0.2959 0.4986 0.0919 0.081 Uiso 1 1 calc R
H3B H -0.2965 0.4985 0.1518 0.081 Uiso 1 1 calc R
H3C H -0.3210 0.3738 0.1243 0.081 Uiso 1 1 calc R
C4 C -0.0649(3) 0.2514(2) 0.15387(9) 0.0421(5) Uani 1 1 d .
H4A H 0.0397 0.1970 0.1455 0.051 Uiso 1 1 calc R
H4B H -0.1191 0.1875 0.1514 0.051 Uiso 1 1 calc R
C5 C -0.0925(4) 0.3033(3) 0.20926(11) 0.0619(7) Uani 1 1 d .
H5A H -0.1981 0.3491 0.2197 0.074 Uiso 1 1 calc R
H5B H -0.0445 0.3722 0.2123 0.074 Uiso 1 1 calc R
C6 C -0.0320(4) 0.1799(3) 0.24431(12) 0.0690(8) Uani 1 1 d .
H6A H -0.0881 0.1169 0.2437 0.083 Uiso 1 1 calc R
H6B H 0.0702 0.1275 0.2307 0.083 Uiso 1 1 calc R
C7 C -0.0384(5) 0.2239(4) 0.29961(13) 0.0799(10) Uani 1 1 d .
H7A H 0.0049 0.2974 0.2998 0.096 Uiso 1 1 calc R
H7B H -0.1415 0.2640 0.3147 0.096 Uiso 1 1 calc R
C8 C 0.0401(5) 0.1061(4) 0.33260(13) 0.0851(11) Uani 1 1 d .
H8A H 0.1381 0.0563 0.3145 0.102 Uiso 1 1 calc R
H8B H -0.0133 0.0401 0.3368 0.102 Uiso 1 1 calc R
C9 C 0.0564(5) 0.1504(4) 0.38529(13) 0.0846(11) Uani 1 1 d .
H9A H -0.0417 0.1927 0.4045 0.102 Uiso 1 1 calc R
H9B H 0.1021 0.2225 0.3813 0.102 Uiso 1 1 calc R
C10 C 0.1473(5) 0.0319(4) 0.41663(13) 0.0851(11) Uani 1 1 d .
H10A H 0.2433 -0.0142 0.3965 0.102 Uiso 1 1 calc R
H10B H 0.0983 -0.0375 0.4224 0.102 Uiso 1 1 calc R
C11 C 0.1714(5) 0.0776(4) 0.46836(14) 0.0917(12) Uani 1 1 d .
H11A H 0.2182 0.1487 0.4626 0.110 Uiso 1 1 calc R
H11B H 0.0754 0.1218 0.4888 0.110 Uiso 1 1 calc R
C12 C 0.2644(5) -0.0388(4) 0.49909(14) 0.0905(12) Uani 1 1 d .
H12A H 0.2175 -0.1099 0.5048 0.109 Uiso 1 1 calc R
H12B H 0.3602 -0.0829 0.4786 0.109 Uiso 1 1 calc R
C13 C 0.2888(5) 0.0043(4) 0.54972(15) 0.0941(12) Uani 1 1 d .
H13A H 0.1926 0.0491 0.5699 0.113 Uiso 1 1 calc R
H13B H 0.3354 0.0754 0.5438 0.113 Uiso 1 1 calc R
C14 C 0.3801(5) -0.1084(4) 0.58153(15) 0.0970(13) Uani 1 1 d .
H14A H 0.3329 -0.1791 0.5877 0.116 Uiso 1 1 calc R
H14B H 0.4759 -0.1539 0.5612 0.116 Uiso 1 1 calc R
C15 C 0.4064(6) -0.0658(5) 0.63216(16) 0.1038(14) Uani 1 1 d .
H15A H 0.4565 0.0026 0.6259 0.125 Uiso 1 1 calc R
H15B H 0.3106 -0.0176 0.6521 0.125 Uiso 1 1 calc R
C16 C 0.4939(6) -0.1786(5) 0.66489(18) 0.1155(16) Uani 1 1 d .
H16A H 0.4437 -0.2470 0.6711 0.139 Uiso 1 1 calc R
H16B H 0.5895 -0.2269 0.6449 0.139 Uiso 1 1 calc R
C17 C 0.5198(8) -0.1389(8) 0.7135(2) 0.168(3) Uani 1 1 d .
H17A H 0.4256 -0.1139 0.7357 0.202 Uiso 1 1 calc R
H17B H 0.5412 -0.0520 0.7079 0.202 Uiso 1 1 calc R
C18 C 0.6331(9) -0.2293(10) 0.7447(3) 0.216(5) Uani 1 1 d D
H18A H 0.7175 -0.2922 0.7225 0.259 Uiso 1 1 calc R
H18B H 0.6674 -0.1716 0.7653 0.259 Uiso 1 1 calc R
C19 C 0.5577(11) -0.3102(7) 0.7779(3) 0.251(6) Uani 1 1 d D
H19A H 0.4748 -0.2463 0.7996 0.377 Uiso 1 1 calc R
H19B H 0.6256 -0.3717 0.7990 0.377 Uiso 1 1 calc R
H19C H 0.5232 -0.3656 0.7569 0.377 Uiso 1 1 calc R
C20 C 0.1777(3) 0.9078(3) 0.05287(11) 0.0541(6) Uani 1 1 d .
H20A H 0.2261 0.9765 0.0519 0.081 Uiso 1 1 calc R
H20B H 0.0777 0.9485 0.0697 0.081 Uiso 1 1 calc R
H20C H 0.1767 0.8791 0.0183 0.081 Uiso 1 1 calc R
C21 C 0.4125(3) 0.7168(4) 0.05448(11) 0.0649(8) Uani 1 1 d .
H21A H 0.4651 0.6340 0.0722 0.097 Uiso 1 1 calc R
H21B H 0.4633 0.7836 0.0535 0.097 Uiso 1 1 calc R
H21C H 0.4077 0.6910 0.0199 0.097 Uiso 1 1 calc R
C22 C 0.1805(3) 0.6763(3) 0.08484(12) 0.0564(7) Uani 1 1 d .
H22A H 0.1771 0.6474 0.0505 0.085 Uiso 1 1 calc R
H22B H 0.0814 0.7191 0.1022 0.085 Uiso 1 1 calc R
H22C H 0.2325 0.5953 0.1035 0.085 Uiso 1 1 calc R
C23 C 0.2576(3) 0.8336(2) 0.13587(9) 0.0442(5) Uani 1 1 d .
H23A H 0.2926 0.9132 0.1332 0.053 Uiso 1 1 calc R
H23B H 0.1559 0.8676 0.1527 0.053 Uiso 1 1 calc R
C24 C 0.3497(4) 0.7251(3) 0.16913(11) 0.0646(8) Uani 1 1 d .
H24A H 0.4503 0.6861 0.1516 0.078 Uiso 1 1 calc R
H24B H 0.3104 0.6486 0.1743 0.078 Uiso 1 1 calc R
C25 C 0.3520(4) 0.7859(4) 0.22092(11) 0.0680(8) Uani 1 1 d .
H25A H 0.3882 0.8644 0.2157 0.082 Uiso 1 1 calc R
H25B H 0.2517 0.8221 0.2389 0.082 Uiso 1 1 calc R
C26 C 0.4475(5) 0.6792(4) 0.25352(13) 0.0889(12) Uani 1 1 d .
H26A H 0.4125 0.5997 0.2568 0.107 Uiso 1 1 calc R
H26B H 0.5472 0.6451 0.2349 0.107 Uiso 1 1 calc R
C27 C 0.4574(4) 0.7228(4) 0.30612(12) 0.0786(10) Uani 1 1 d .
H27A H 0.3581 0.7580 0.3250 0.094 Uiso 1 1 calc R
H27B H 0.4953 0.8005 0.3032 0.094 Uiso 1 1 calc R
C28 C 0.5527(5) 0.6096(4) 0.33678(13) 0.0865(11) Uani 1 1 d .
H28A H 0.5138 0.5326 0.3399 0.104 Uiso 1 1 calc R
H28B H 0.6513 0.5734 0.3174 0.104 Uiso 1 1 calc R
C29 C 0.5668(5) 0.6506(4) 0.38964(13) 0.0845(11) Uani 1 1 d .
H29A H 0.4684 0.6871 0.4091 0.101 Uiso 1 1 calc R
H29B H 0.6068 0.7268 0.3867 0.101 Uiso 1 1 calc R
C30 C 0.6623(5) 0.5346(4) 0.41968(13) 0.0857(11) Uani 1 1 d .
H30A H 0.6212 0.4591 0.4230 0.103 Uiso 1 1 calc R
H30B H 0.7601 0.4970 0.3998 0.103 Uiso 1 1 calc R
C31 C 0.6796(5) 0.5747(4) 0.47262(14) 0.0881(11) Uani 1 1 d .
H31A H 0.7214 0.6496 0.4693 0.106 Uiso 1 1 calc R
H31B H 0.5817 0.6130 0.4924 0.106 Uiso 1 1 calc R
C32 C 0.7737(5) 0.4588(4) 0.50272(14) 0.0849(11) Uani 1 1 d .
H32A H 0.8709 0.4189 0.4826 0.102 Uiso 1 1 calc R
H32B H 0.7306 0.3849 0.5069 0.102 Uiso 1 1 calc R
C33 C 0.7933(5) 0.5009(4) 0.55525(14) 0.0893(11) Uani 1 1 d .
H33A H 0.8365 0.5748 0.5510 0.107 Uiso 1 1 calc R
H33B H 0.6959 0.5413 0.5752 0.107 Uiso 1 1 calc R
C34 C 0.8860(5) 0.3873(4) 0.58575(14) 0.0867(11) Uani 1 1 d .
H34A H 0.8427 0.3133 0.5898 0.104 Uiso 1 1 calc R
H34B H 0.9832 0.3470 0.5657 0.104 Uiso 1 1 calc R
C35 C 0.9065(5) 0.4258(5) 0.63738(14) 0.0938(12) Uani 1 1 d .
H35A H 0.8089 0.4691 0.6568 0.113 Uiso 1 1 calc R
H35B H 0.9522 0.4979 0.6330 0.113 Uiso 1 1 calc R
C36 C 0.9956(5) 0.3130(4) 0.66969(14) 0.0891(11) Uani 1 1 d .
H36A H 0.9497 0.2411 0.6742 0.107 Uiso 1 1 calc R
H36B H 1.0931 0.2695 0.6502 0.107 Uiso 1 1 calc R
C37 C 1.0165(6) 0.3517(5) 0.72095(16) 0.1031(14) Uani 1 1 d .
H37A H 1.0610 0.4246 0.7167 0.124 Uiso 1 1 calc R
H37B H 0.9193 0.3932 0.7409 0.124 Uiso 1 1 calc R
C38 C 1.1063(7) 0.2397(6) 0.75127(18) 0.1248(18) Uani 1 1 d .
H38A H 1.0736 0.1600 0.7516 0.187 Uiso 1 1 calc R
H38B H 1.0962 0.2737 0.7860 0.187 Uiso 1 1 calc R
H38C H 1.2084 0.2117 0.7362 0.187 Uiso 1 1 calc R
C39 C 0.4171(2) 0.1388(3) 0.10258(10) 0.0462(5) Uani 1 1 d .
C40 C 0.5184(2) 0.2222(2) 0.08177(9) 0.0381(5) Uani 1 1 d .
Mo1 Mo 0.713384(18) -0.073842(17) 0.105087(7) 0.03787(9) Uani 1 1 d .
N1 N -0.10703(19) 0.36266(18) 0.11379(7) 0.0359(4) Uani 1 1 d .
N2 N 0.2600(2) 0.7813(2) 0.08213(7) 0.0383(4) Uani 1 1 d .
O1 O 0.65497(17) 0.14908(16) 0.07777(7) 0.0438(4) Uani 1 1 d .
O2 O 0.48556(17) 0.01280(17) 0.11733(8) 0.0525(4) Uani 1 1 d .
O3 O 0.6998(2) -0.1061(2) 0.03247(8) 0.0633(5) Uani 1 1 d .
O4 O 0.8509(2) -0.1309(2) 0.04286(8) 0.0638(5) Uani 1 1 d .
O5 O 0.7077(2) -0.22732(19) 0.12993(9) 0.0624(5) Uani 1 1 d .
O6 O 0.86947(19) -0.0443(2) 0.13533(8) 0.0549(4) Uani 1 1 d .
O7 O 0.7270(2) 0.0206(2) 0.16692(7) 0.0564(5) Uani 1 1 d .
O8 O 0.4631(2) 0.34596(18) 0.07099(8) 0.0552(5) Uani 1 1 d .
O9 O 0.2832(2) 0.1896(2) 0.10468(10) 0.0769(7) Uani 1 1 d .
O10 O 0.2396(2) 0.4005(2) 0.00063(9) 0.0597(5) Uani 1 1 d D
H1N H 0.225(4) 0.337(3) -0.0105(12) 0.062(10) Uiso 1 1 d D
H2N H 0.292(3) 0.383(3) 0.0218(9) 0.043(8) Uiso 1 1 d D

loop_
_atom_site_aniso_label
_atom_site_aniso_U_11
_atom_site_aniso_U_22
_atom_site_aniso_U_33
_atom_site_aniso_U_23
_atom_site_aniso_U_13
_atom_site_aniso_U_12
C1 0.0547(15) 0.0462(13) 0.0489(14) -0.0060(11) -0.0047(11) -0.0157(11)
C2 0.0452(13) 0.0357(12) 0.0739(17) 0.0009(11) -0.0100(12) -0.0198(10)
C3 0.0317(12) 0.0510(14) 0.0756(17) -0.0032(12) -0.0104(11) -0.0072(10)
C4 0.0445(12) 0.0305(10) 0.0503(13) -0.0024(9) -0.0067(10) -0.0111(9)
C5 0.0744(19) 0.0501(16) 0.0545(16) -0.0001(12) -0.0077(13) -0.0132(13)
C6 0.093(2) 0.0557(17) 0.0551(17) 0.0041(13) -0.0153(15) -0.0191(16)
C7 0.097(3) 0.070(2) 0.0615(19) 0.0036(16) -0.0150(17) -0.0135(19)
C8 0.124(3) 0.067(2) 0.0575(19) 0.0046(16) -0.0193(19) -0.023(2)
C9 0.121(3) 0.067(2) 0.060(2) 0.0032(16) -0.0230(19) -0.020(2)
C10 0.114(3) 0.068(2) 0.063(2) 0.0019(16) -0.0220(19) -0.013(2)
C11 0.122(3) 0.075(2) 0.069(2) 0.0022(18) -0.026(2) -0.018(2)
C12 0.111(3) 0.078(2) 0.068(2) 0.0034(18) -0.022(2) -0.011(2)
C13 0.122(3) 0.074(2) 0.076(2) 0.0025(19) -0.031(2) -0.015(2)
C14 0.118(3) 0.084(3) 0.078(2) 0.001(2) -0.027(2) -0.016(2)
C15 0.125(4) 0.083(3) 0.081(3) 0.003(2) -0.030(2) -0.003(2)
C16 0.129(4) 0.090(3) 0.100(3) 0.012(3) -0.021(3) -0.001(3)
C17 0.167(6) 0.208(7) 0.083(3) 0.029(4) -0.050(4) 0.005(5)
C18 0.164(7) 0.272(11) 0.155(7) 0.063(7) -0.008(5) -0.011(7)
C19 0.370(14) 0.109(6) 0.172(8) 0.021(5) 0.033(8) 0.020(7)
C20 0.0571(16) 0.0424(13) 0.0618(16) 0.0098(11) -0.0140(12) -0.0140(11)
C21 0.0397(14) 0.081(2) 0.0570(16) -0.0037(14) 0.0053(11) -0.0033(13)
C22 0.0573(16) 0.0417(13) 0.0794(19) -0.0003(13) -0.0256(14) -0.0222(12)
C23 0.0439(13) 0.0392(12) 0.0495(13) -0.0034(10) -0.0042(10) -0.0148(10)
C24 0.078(2) 0.0536(16) 0.0558(16) -0.0021(13) -0.0223(14) -0.0092(14)
C25 0.077(2) 0.074(2) 0.0513(16) 0.0000(14) -0.0185(14) -0.0192(16)
C26 0.117(3) 0.076(2) 0.060(2) -0.0040(17) -0.032(2) -0.008(2)
C27 0.099(3) 0.074(2) 0.0577(18) 0.0014(16) -0.0300(17) -0.0165(19)
C28 0.110(3) 0.074(2) 0.065(2) -0.0034(17) -0.0317(19) -0.010(2)
C29 0.108(3) 0.081(2) 0.063(2) 0.0055(17) -0.0348(19) -0.024(2)
C30 0.115(3) 0.073(2) 0.062(2) 0.0037(17) -0.0329(19) -0.015(2)
C31 0.109(3) 0.079(2) 0.071(2) 0.0049(18) -0.037(2) -0.017(2)
C32 0.107(3) 0.073(2) 0.067(2) -0.0003(17) -0.0335(19) -0.013(2)
C33 0.112(3) 0.084(3) 0.066(2) 0.0067(18) -0.037(2) -0.018(2)
C34 0.109(3) 0.069(2) 0.073(2) 0.0045(17) -0.033(2) -0.012(2)
C35 0.116(3) 0.088(3) 0.069(2) 0.0066(19) -0.040(2) -0.014(2)
C36 0.112(3) 0.074(2) 0.072(2) 0.0056(18) -0.036(2) -0.013(2)
C37 0.140(4) 0.084(3) 0.083(3) 0.009(2) -0.047(3) -0.024(3)
C38 0.154(5) 0.131(4) 0.091(3) 0.027(3) -0.063(3) -0.035(4)
C39 0.0298(11) 0.0420(12) 0.0642(15) 0.0033(11) -0.0087(10) -0.0083(9)
C40 0.0388(11) 0.0291(10) 0.0453(12) -0.0009(9) -0.0086(9) -0.0093(8)
Mo1 0.03019(13) 0.02707(11) 0.05374(15) -0.00196(8) -0.00644(8) -0.00605(7)
N1 0.0313(9) 0.0295(8) 0.0470(10) -0.0040(7) -0.0065(7) -0.0099(7)
N2 0.0335(9) 0.0383(9) 0.0421(10) -0.0027(8) -0.0047(7) -0.0112(7)
O1 0.0351(8) 0.0338(8) 0.0630(10) 0.0050(7) -0.0038(7) -0.0138(6)
O2 0.0305(8) 0.0400(9) 0.0867(13) 0.0143(8) -0.0057(8) -0.0137(7)
O3 0.0729(13) 0.0570(12) 0.0654(12) -0.0094(9) -0.0215(10) -0.0239(10)
O4 0.0504(11) 0.0660(13) 0.0635(12) -0.0152(10) 0.0023(9) -0.0080(9)
O5 0.0659(12) 0.0323(9) 0.0884(14) 0.0089(9) -0.0159(10) -0.0144(8)
O6 0.0360(9) 0.0551(11) 0.0713(12) -0.0072(9) -0.0123(8) -0.0100(8)
O7 0.0512(10) 0.0557(11) 0.0568(11) -0.0110(9) -0.0053(8) -0.0115(8)
O8 0.0597(11) 0.0330(9) 0.0700(12) 0.0099(8) -0.0192(9) -0.0090(8)
O9 0.0286(10) 0.0649(13) 0.129(2) 0.0133(13) -0.0124(10) -0.0060(8)
O10 0.0639(13) 0.0466(11) 0.0659(13) 0.0025(10) -0.0209(10) -0.0112(9)

loop_
_atom_type_symbol
_atom_type_description
_atom_type_scat_dispersion_real
_atom_type_scat_dispersion_imag
_atom_type_scat_source
C C 0.0033 0.0016 'International Tables Vol C Tables 4.2.6.8 and 6.1.1.4'
H H 0.0000 0.0000 'International Tables Vol C Tables 4.2.6.8 and 6.1.1.4'
N N 0.0061 0.0033 'International Tables Vol C Tables 4.2.6.8 and 6.1.1.4'
O O 0.0106 0.0060 'International Tables Vol C Tables 4.2.6.8 and 6.1.1.4'
Mo Mo -1.6832 0.6857 'International Tables Vol C Tables 4.2.6.8 and 6.1.1.4'

loop_
_geom_angle_atom_site_label_1
_geom_angle_atom_site_label_2
_geom_angle_atom_site_label_3
_geom_angle
N1 C1 H1A 109.5
N1 C1 H1B 109.5
H1A C1 H1B 109.5
N1 C1 H1C 109.5
H1A C1 H1C 109.5
H1B C1 H1C 109.5
N1 C2 H2A 109.5
N1 C2 H2B 109.5
H2A C2 H2B 109.5
N1 C2 H2C 109.5
H2A C2 H2C 109.5
H2B C2 H2C 109.5
N1 C3 H3A 109.5
N1 C3 H3B 109.5
H3A C3 H3B 109.5
N1 C3 H3C 109.5
H3A C3 H3C 109.5
H3B C3 H3C 109.5
N1 C4 C5 116.47(18)
N1 C4 H4A 108.2
C5 C4 H4A 108.2
N1 C4 H4B 108.2
C5 C4 H4B 108.2
H4A C4 H4B 107.3
C4 C5 C6 110.0(2)
C4 C5 H5A 109.7
C6 C5 H5A 109.7
C4 C5 H5B 109.7
C6 C5 H5B 109.7
H5A C5 H5B 108.2
C7 C6 C5 113.7(3)
C7 C6 H6A 108.8
C5 C6 H6A 108.8
C7 C6 H6B 108.8
C5 C6 H6B 108.8
H6A C6 H6B 107.7
C8 C7 C6 114.2(3)
C8 C7 H7A 108.7
C6 C7 H7A 108.7
C8 C7 H7B 108.7
C6 C7 H7B 108.7
H7A C7 H7B 107.6
C7 C8 C9 115.3(3)
C7 C8 H8A 108.4
C9 C8 H8A 108.4
C7 C8 H8B 108.4
C9 C8 H8B 108.4
H8A C8 H8B 107.5
C8 C9 C10 114.8(3)
C8 C9 H9A 108.6
C10 C9 H9A 108.6
C8 C9 H9B 108.6
C10 C9 H9B 108.6
H9A C9 H9B 107.5
C9 C10 C11 114.9(3)
C9 C10 H10A 108.5
C11 C10 H10A 108.5
C9 C10 H10B 108.5
C11 C10 H10B 108.5
H10A C10 H10B 107.5
C12 C11 C10 115.1(3)
C12 C11 H11A 108.5
C10 C11 H11A 108.5
C12 C11 H11B 108.5
C10 C11 H11B 108.5
H11A C11 H11B 107.5
C13 C12 C11 115.8(3)
C13 C12 H12A 108.3
C11 C12 H12A 108.3
C13 C12 H12B 108.3
C11 C12 H12B 108.3
H12A C12 H12B 107.4
C12 C13 C14 117.4(3)
C12 C13 H13A 108.0
C14 C13 H13A 108.0
C12 C13 H13B 108.0
C14 C13 H13B 108.0
H13A C13 H13B 107.2
C15 C14 C13 117.8(4)
C15 C14 H14A 107.9
C13 C14 H14A 107.9
C15 C14 H14B 107.9
C13 C14 H14B 107.9
H14A C14 H14B 107.2
C16 C15 C14 118.1(4)
C16 C15 H15A 107.8
C14 C15 H15A 107.8
C16 C15 H15B 107.8
C14 C15 H15B 107.8
H15A C15 H15B 107.1
C17 C16 C15 118.5(5)
C17 C16 H16A 107.7
C15 C16 H16A 107.7
C17 C16 H16B 107.7
C15 C16 H16B 107.7
H16A C16 H16B 107.1
C16 C17 C18 125.1(7)
C16 C17 H17A 106.0
C18 C17 H17A 106.0
C16 C17 H17B 106.0
C18 C17 H17B 106.0
H17A C17 H17B 106.3
C19 C18 C17 105.4(7)
C19 C18 H18A 110.7
C17 C18 H18A 110.7
C19 C18 H18B 110.7
C17 C18 H18B 110.7
H18A C18 H18B 108.8
C18 C19 H19A 109.5
C18 C19 H19B 109.5
H19A C19 H19B 109.5
C18 C19 H19C 109.5
H19A C19 H19C 109.5
H19B C19 H19C 109.5
N2 C20 H20A 109.5
N2 C20 H20B 109.5
H20A C20 H20B 109.5
N2 C20 H20C 109.5
H20A C20 H20C 109.5
H20B C20 H20C 109.5
N2 C21 H21A 109.5
N2 C21 H21B 109.5
H21A C21 H21B 109.5
N2 C21 H21C 109.5
H21A C21 H21C 109.5
H21B C21 H21C 109.5
N2 C22 H22A 109.5
N2 C22 H22B 109.5
H22A C22 H22B 109.5
N2 C22 H22C 109.5
H22A C22 H22C 109.5
H22B C22 H22C 109.5
C24 C23 N2 114.5(2)
C24 C23 H23A 108.6
N2 C23 H23A 108.6
C24 C23 H23B 108.6
N2 C23 H23B 108.6
H23A C23 H23B 107.6
C23 C24 C25 112.2(2)
C23 C24 H24A 109.2
C25 C24 H24A 109.2
C23 C24 H24B 109.2
C25 C24 H24B 109.2
H24A C24 H24B 107.9
C26 C25 C24 112.3(3)
C26 C25 H25A 109.1
C24 C25 H25A 109.1
C26 C25 H25B 109.1
C24 C25 H25B 109.1
H25A C25 H25B 107.9
C27 C26 C25 118.4(3)
C27 C26 H26A 107.7
C25 C26 H26A 107.7
C27 C26 H26B 107.7
C25 C26 H26B 107.7
H26A C26 H26B 107.1
C26 C27 C28 115.3(3)
C26 C27 H27A 108.4
C28 C27 H27A 108.4
C26 C27 H27B 108.4
C28 C27 H27B 108.4
H27A C27 H27B 107.5
C29 C28 C27 116.6(3)
C29 C28 H28A 108.1
C27 C28 H28A 108.1
C29 C28 H28B 108.1
C27 C28 H28B 108.1
H28A C28 H28B 107.3
C28 C29 C30 115.5(3)
C28 C29 H29A 108.4
C30 C29 H29A 108.4
C28 C29 H29B 108.4
C30 C29 H29B 108.4
H29A C29 H29B 107.5
C31 C30 C29 116.2(3)
C31 C30 H30A 108.2
C29 C30 H30A 108.2
C31 C30 H30B 108.2
C29 C30 H30B 108.2
H30A C30 H30B 107.4
C32 C31 C30 116.2(3)
C32 C31 H31A 108.2
C30 C31 H31A 108.2
C32 C31 H31B 108.2
C30 C31 H31B 108.2
H31A C31 H31B 107.4
C31 C32 C33 115.7(3)
C31 C32 H32A 108.3
C33 C32 H32A 108.3
C31 C32 H32B 108.3
C33 C32 H32B 108.3
H32A C32 H32B 107.4
C34 C33 C32 116.5(3)
C34 C33 H33A 108.2
C32 C33 H33A 108.2
C34 C33 H33B 108.2
C32 C33 H33B 108.2
H33A C33 H33B 107.3
C35 C34 C33 117.5(3)
C35 C34 H34A 107.9
C33 C34 H34A 107.9
C35 C34 H34B 107.9
C33 C34 H34B 107.9
H34A C34 H34B 107.2
C34 C35 C36 118.8(3)
C34 C35 H35A 107.6
C36 C35 H35A 107.6
C34 C35 H35B 107.6
C36 C35 H35B 107.6
H35A C35 H35B 107.0
C37 C36 C35 118.8(3)
C37 C36 H36A 107.6
C35 C36 H36A 107.6
C37 C36 H36B 107.6
C35 C36 H36B 107.6
H36A C36 H36B 107.1
C38 C37 C36 117.6(4)
C38 C37 H37A 107.9
C36 C37 H37A 107.9
C38 C37 H37B 107.9
C36 C37 H37B 107.9
H37A C37 H37B 107.2
C37 C38 H38A 109.5
C37 C38 H38B 109.5
H38A C38 H38B 109.5
C37 C38 H38C 109.5
H38A C38 H38C 109.5
H38B C38 H38C 109.5
O9 C39 O2 123.6(2)
O9 C39 C40 121.6(2)
O2 C39 C40 114.80(18)
O8 C40 O1 127.3(2)
O8 C40 C39 119.4(2)
O1 C40 C39 113.27(18)
O5 Mo1 O6 103.35(9)
O5 Mo1 O4 103.49(10)
O6 Mo1 O4 87.28(9)
O5 Mo1 O7 100.05(10)
O6 Mo1 O7 44.29(8)
O4 Mo1 O7 130.00(8)
O5 Mo1 O3 99.97(10)
O6 Mo1 O3 129.97(9)
O4 Mo1 O3 44.16(9)
O7 Mo1 O3 159.96(9)
O5 Mo1 O2 90.96(8)
O6 Mo1 O2 134.37(8)
O4 Mo1 O2 131.55(8)
O7 Mo1 O2 90.94(8)
O3 Mo1 O2 88.17(9)
O5 Mo1 O1 164.58(8)
O6 Mo1 O1 87.45(7)
O4 Mo1 O1 87.78(8)
O7 Mo1 O1 79.88(7)
O3 Mo1 O1 80.67(8)
O2 Mo1 O1 73.64(6)
C3 N1 C2 109.55(18)
C3 N1 C1 108.4(2)
C2 N1 C1 108.44(19)
C3 N1 C4 111.03(18)
C2 N1 C4 111.58(18)
C1 N1 C4 107.70(17)
C21 N2 C22 109.8(2)
C21 N2 C20 108.7(2)
C22 N2 C20 109.04(19)
C21 N2 C23 112.8(2)
C22 N2 C23 109.63(19)
C20 N2 C23 106.77(18)
C40 O1 Mo1 116.72(13)
C39 O2 Mo1 121.20(14)
O4 O3 Mo1 66.23(11)
O3 O4 Mo1 69.61(11)
O7 O6 Mo1 68.93(10)
O6 O7 Mo1 66.78(10)
H1N O10 H2N 116(3)

loop_
_geom_bond_atom_site_label_1
_geom_bond_atom_site_label_2
_geom_bond_distance
C1 N1 1.492(3)
C1 H1A 0.9600
C1 H1B 0.9600
C1 H1C 0.9600
C2 N1 1.493(3)
C2 H2A 0.9600
C2 H2B 0.9600
C2 H2C 0.9600
C3 N1 1.486(3)
C3 H3A 0.9600
C3 H3B 0.9600
C3 H3C 0.9600
C4 N1 1.505(3)
C4 C5 1.512(4)
C4 H4A 0.9700
C4 H4B 0.9700
C5 C6 1.522(4)
C5 H5A 0.9700
C5 H5B 0.9700
C6 C7 1.513(4)
C6 H6A 0.9700
C6 H6B 0.9700
C7 C8 1.495(5)
C7 H7A 0.9700
C7 H7B 0.9700
C8 C9 1.507(5)
C8 H8A 0.9700
C8 H8B 0.9700
C9 C10 1.516(5)
C9 H9A 0.9700
C9 H9B 0.9700
C10 C11 1.516(5)
C10 H10A 0.9700
C10 H10B 0.9700
C11 C12 1.502(5)
C11 H11A 0.9700
C11 H11B 0.9700
C12 C13 1.480(5)
C12 H12A 0.9700
C12 H12B 0.9700
C13 C14 1.493(5)
C13 H13A 0.9700
C13 H13B 0.9700
C14 C15 1.486(5)
C14 H14A 0.9700
C14 H14B 0.9700
C15 C16 1.493(5)
C15 H15A 0.9700
C15 H15B 0.9700
C16 C17 1.424(7)
C16 H16A 0.9700
C16 H16B 0.9700
C17 C18 1.491(8)
C17 H17A 0.9700
C17 H17B 0.9700
C18 C19 1.468(2)
C18 H18A 0.9700
C18 H18B 0.9700
C19 H19A 0.9600
C19 H19B 0.9600
C19 H19C 0.9600
C20 N2 1.504(3)
C20 H20A 0.9600
C20 H20B 0.9600
C20 H20C 0.9600
C21 N2 1.485(3)
C21 H21A 0.9600
C21 H21B 0.9600
C21 H21C 0.9600
C22 N2 1.504(3)
C22 H22A 0.9600
C22 H22B 0.9600
C22 H22C 0.9600
C23 C24 1.497(4)
C23 N2 1.511(3)
C23 H23A 0.9700
C23 H23B 0.9700
C24 C25 1.510(4)
C24 H24A 0.9700
C24 H24B 0.9700
C25 C26 1.491(4)
C25 H25A 0.9700
C25 H25B 0.9700
C26 C27 1.482(4)
C26 H26A 0.9700
C26 H26B 0.9700
C27 C28 1.493(5)
C27 H27A 0.9700
C27 H27B 0.9700
C28 C29 1.493(5)
C28 H28A 0.9700
C28 H28B 0.9700
C29 C30 1.499(5)
C29 H29A 0.9700
C29 H29B 0.9700
C30 C31 1.502(5)
C30 H30A 0.9700
C30 H30B 0.9700
C31 C32 1.494(5)
C31 H31A 0.9700
C31 H31B 0.9700
C32 C33 1.506(5)
C32 H32A 0.9700
C32 H32B 0.9700
C33 C34 1.482(5)
C33 H33A 0.9700
C33 H33B 0.9700
C34 C35 1.475(5)
C34 H34A 0.9700
C34 H34B 0.9700
C35 C36 1.492(5)
C35 H35A 0.9700
C35 H35B 0.9700
C36 C37 1.467(5)
C36 H36A 0.9700
C36 H36B 0.9700
C37 C38 1.458(6)
C37 H37A 0.9700
C37 H37B 0.9700
C38 H38A 0.9600
C38 H38B 0.9600
C38 H38C 0.9600
C39 O9 1.215(3)
C39 O2 1.291(3)
C39 C40 1.537(3)
C40 O8 1.219(3)
C40 O1 1.266(3)
Mo1 O5 1.6772(18)
Mo1 O6 1.9137(17)
Mo1 O4 1.9208(19)
Mo1 O7 1.9431(18)
Mo1 O3 1.967(2)
Mo1 O2 2.0592(16)
Mo1 O1 2.2422(15)
O3 O4 1.462(3)
O6 O7 1.454(2)
O10 H1N 0.773(17)
O10 H2N 0.781(17)

loop_
_geom_torsion_atom_site_label_1
_geom_torsion_atom_site_label_2
_geom_torsion_atom_site_label_3
_geom_torsion_atom_site_label_4
_geom_torsion
N1 C4 C5 C6 -175.0(2)
C4 C5 C6 C7 173.2(3)
C5 C6 C7 C8 -171.7(3)
C6 C7 C8 C9 170.8(4)
C7 C8 C9 C10 -175.0(4)
C8 C9 C10 C11 176.6(4)
C9 C10 C11 C12 -178.7(4)
C10 C11 C12 C13 -180.0(4)
C11 C12 C13 C14 179.8(4)
C12 C13 C14 C15 179.4(5)
C13 C14 C15 C16 178.2(5)
C14 C15 C16 C17 179.9(6)
C15 C16 C17 C18 -164.2(7)
C16 C17 C18 C19 -89.6(10)
N2 C23 C24 C25 175.9(2)
C23 C24 C25 C26 -178.2(3)
C24 C25 C26 C27 -178.4(4)
C25 C26 C27 C28 178.9(4)
C26 C27 C28 C29 179.1(4)
C27 C28 C29 C30 179.6(4)
C28 C29 C30 C31 179.0(4)
C29 C30 C31 C32 179.5(4)
C30 C31 C32 C33 178.6(4)
C31 C32 C33 C34 179.8(4)
C32 C33 C34 C35 -179.9(4)
C33 C34 C35 C36 178.2(4)
C34 C35 C36 C37 179.7(4)
C35 C36 C37 C38 -178.9(5)
O9 C39 C40 O8 6.1(4)
O2 C39 C40 O8 -173.9(2)
O9 C39 C40 O1 -173.7(3)
O2 C39 C40 O1 6.3(3)
C5 C4 N1 C3 -64.0(3)
C5 C4 N1 C2 58.5(3)
C5 C4 N1 C1 177.4(2)
C24 C23 N2 C21 -54.0(3)
C24 C23 N2 C22 68.7(3)
C24 C23 N2 C20 -173.3(2)
O8 C40 O1 Mo1 177.3(2)
C39 C40 O1 Mo1 -3.0(2)
O5 Mo1 O1 C40 -3.0(4)
O6 Mo1 O1 C40 -138.11(17)
O4 Mo1 O1 C40 134.51(17)
O7 Mo1 O1 C40 -94.16(17)
O3 Mo1 O1 C40 90.66(17)
O2 Mo1 O1 C40 -0.17(16)
O9 C39 O2 Mo1 173.1(2)
C40 C39 O2 Mo1 -7.0(3)
O5 Mo1 O2 C39 -176.6(2)
O6 Mo1 O2 C39 73.5(2)
O4 Mo1 O2 C39 -67.5(2)
O7 Mo1 O2 C39 83.3(2)
O3 Mo1 O2 C39 -76.7(2)
O1 Mo1 O2 C39 4.15(19)
O5 Mo1 O3 O4 -99.15(14)
O6 Mo1 O3 O4 17.81(16)
O7 Mo1 O3 O4 82.5(3)
O2 Mo1 O3 O4 170.20(12)
O1 Mo1 O3 O4 96.48(12)
O5 Mo1 O4 O3 90.49(13)
O6 Mo1 O4 O3 -166.43(13)
O7 Mo1 O4 O3 -153.68(13)
O2 Mo1 O4 O3 -13.14(16)
O1 Mo1 O4 O3 -78.88(12)
O5 Mo1 O6 O7 -90.78(13)
O4 Mo1 O6 O7 165.99(13)
O3 Mo1 O6 O7 153.67(13)
O2 Mo1 O6 O7 14.06(16)
O1 Mo1 O6 O7 78.09(11)
O5 Mo1 O7 O6 98.86(13)
O4 Mo1 O7 O6 -18.40(16)
O3 Mo1 O7 O6 -82.8(3)
O2 Mo1 O7 O6 -170.00(11)
O1 Mo1 O7 O6 -96.80(11)
